data_2231461
loop_
_publ_author_name
'Booysen, Irvin'
'Ismail, Muhammed'
'Gerber, Thomas'
'Hosten, Eric'
'Betz, Richard'

_publ_section_title
;
 2-[(<i>E</i>)-(6-Amino-1,3-dimethyl-2,4-dioxo-1,2,3,4-tetrahydropyrimidin-5-yl)iminomethyl]pyridinium
 chloride monohydrate
;
_journal_coeditor_code DN2714
_journal_issue 9
_journal_name_full 'Acta Crystallographica Section E'
_journal_page_first o2436
_journal_page_last o2437
_journal_paper_doi 10.1107/S1600536811033307
_journal_volume 67
_journal_year 2011
_chemical_formula_iupac 'C12 H14 N5 O2 +, Cl -, H2 O'
_chemical_formula_moiety 'C12 H14 N5 O2 +, Cl -, H2 O'
_chemical_formula_sum 'C12 H16 Cl N5 O3'
_chemical_formula_weight 313.75
_chemical_name_systematic
'2-[(<i>E</i>)-(6-Amino-1,3-dimethyl-2,4-dioxo-1,2,3,4-tetrahydropyrimidin-5-yl)iminomethyl]pyridinium chloride monohydrate'
_space_group_IT_number 60
_symmetry_cell_setting orthorhombic
_symmetry_space_group_name_Hall '-P 2n 2ab'
_symmetry_space_group_name_H-M 'P b c n'
_atom_sites_solution_hydrogens geom
_atom_sites_solution_primary direct
_atom_sites_solution_secondary difmap
_audit_creation_method SHELXL-97
_cell_angle_alpha 90.00
_cell_angle_beta 90.00
_cell_angle_gamma 90.00
_cell_formula_units_Z 8
_cell_length_a 13.3797(4)
_cell_length_b 15.7975(5)
_cell_length_c 12.9998(4)
_cell_measurement_reflns_used 5575
_cell_measurement_temperature 200(2)
_cell_measurement_theta_max 28.05
_cell_measurement_theta_min 2.54
_cell_volume 2747.71(15)
_computing_cell_refinement 'SAINT (Bruker, 2010)'
_computing_data_collection 'APEX2 (Bruker, 2010)'
_computing_data_reduction 'SAINT (Bruker, 2010)'
_computing_molecular_graphics 'ORTEP-3 (Farrugia, 1997) and Mercury (Macrae <i>et al.</i>, 2008)'
_computing_publication_material 'SHELXL97 (Sheldrick, 2008) and PLATON (Spek, 2009)'
_computing_structure_refinement 'SHELXL97 (Sheldrick, 2008)'
_computing_structure_solution 'SIR97 (Altomare <i>et al.</i>, 1999)'
_diffrn_ambient_temperature 200(2)
_diffrn_measured_fraction_theta_full 0.998
_diffrn_measured_fraction_theta_max 0.998
_diffrn_measurement_device_type 'Bruker APEXII CCD'
_diffrn_measurement_method '\f and \w'
_diffrn_radiation_monochromator graphite
_diffrn_radiation_source 'fine-focus sealed tube'
_diffrn_radiation_type MoK\a
_diffrn_radiation_wavelength 0.71073
_diffrn_reflns_av_R_equivalents 0.0530
_diffrn_reflns_av_sigmaI/netI 0.0360
_diffrn_reflns_limit_h_max 17
_diffrn_reflns_limit_h_min -17
_diffrn_reflns_limit_k_max 20
_diffrn_reflns_limit_k_min -21
_diffrn_reflns_limit_l_max 12
_diffrn_reflns_limit_l_min -17
_diffrn_reflns_number 24436
_diffrn_reflns_theta_full 28.30
_diffrn_reflns_theta_max 28.30
_diffrn_reflns_theta_min 1.99
_exptl_absorpt_coefficient_mu 0.297
_exptl_absorpt_correction_T_max 1.0000
_exptl_absorpt_correction_T_min 0.8793
_exptl_absorpt_correction_type multi-scan
_exptl_absorpt_process_details
;
(SADABS; Bruker, 2008)
;
_exptl_crystal_colour brown
_exptl_crystal_density_diffrn 1.517
_exptl_crystal_density_method 'not measured'
_exptl_crystal_description needle
_exptl_crystal_F_000 1312
_exptl_crystal_size_max 0.491
_exptl_crystal_size_mid 0.092
_exptl_crystal_size_min 0.08
_refine_diff_density_max 0.338
_refine_diff_density_min -0.218
_refine_ls_extinction_method none
_refine_ls_goodness_of_fit_ref 1.025
_refine_ls_hydrogen_treatment mixed
_refine_ls_matrix_type full
_refine_ls_number_parameters 212
_refine_ls_number_reflns 3415
_refine_ls_number_restraints 0
_refine_ls_restrained_S_all 1.025
_refine_ls_R_factor_all 0.0743
_refine_ls_R_factor_gt 0.0424
_refine_ls_shift/su_max 0.000
_refine_ls_shift/su_mean 0.000
_refine_ls_structure_factor_coef Fsqd
_refine_ls_weighting_details 'calc w=1/[\s^2^(Fo^2^)+(0.0549P)^2^+0.7712P] where P=(Fo^2^+2Fc^2^)/3'
_refine_ls_weighting_scheme calc
_refine_ls_wR_factor_gt 0.0980
_refine_ls_wR_factor_ref 0.1108
_reflns_number_gt 2327
_reflns_number_total 3415
_reflns_threshold_expression I>2\s(I)
_cod_data_source_file dn2714.cif
_cod_data_source_block I
_cod_database_code 2231461
_cod_database_fobs_code 2231461

loop_
_symmetry_equiv_pos_as_xyz
'x, y, z'
'-x+1/2, -y+1/2, z+1/2'
'x+1/2, -y+1/2, -z'
'-x, y, -z+1/2'
'-x, -y, -z'
'x-1/2, y-1/2, -z-1/2'
'-x-1/2, y-1/2, z'
'x, -y, z-1/2'

loop_
_atom_site_type_symbol
_atom_site_label
_atom_site_fract_x
_atom_site_fract_y
_atom_site_fract_z
_atom_site_U_iso_or_equiv
_atom_site_adp_type
_atom_site_calc_flag
_atom_site_refinement_flags
_atom_site_occupancy
_atom_site_symmetry_multiplicity
O O1 0.75612(9) -0.02776(9) 0.13036(10) 0.0310(3) Uani d . 1 1
O O2 0.43377(9) -0.11801(8) 0.12425(10) 0.0282(3) Uani d . 1 1
N N1 0.63382(10) 0.07221(9) 0.12603(11) 0.0222(3) Uani d . 1 1
N N2 0.59510(11) -0.07228(9) 0.13227(11) 0.0224(3) Uani d . 1 1
N N3 0.36366(10) 0.05754(9) 0.12000(11) 0.0201(3) Uani d . 1 1
N N4 0.51074(12) 0.17487(10) 0.11875(13) 0.0260(3) Uani d . 1 1
H H741 0.5501(17) 0.2148(14) 0.1230(14) 0.026(5) Uiso d . 1 1
H H742 0.4432(19) 0.1906(15) 0.1194(16) 0.040(6) Uiso d . 1 1
N N5 0.18069(11) 0.13375(9) 0.11007(12) 0.0246(3) Uani d . 1 1
H H751 0.2352(17) 0.1666(15) 0.1123(15) 0.034(6) Uiso d . 1 1
C C1 0.46118(12) 0.02987(11) 0.12260(12) 0.0194(3) Uani d . 1 1
C C2 0.53451(12) 0.09375(11) 0.12252(13) 0.0202(3) Uani d . 1 1
C C3 0.66668(13) -0.01110(11) 0.12946(13) 0.0224(4) Uani d . 1 1
C C4 0.49100(13) -0.05750(11) 0.12589(13) 0.0205(3) Uani d . 1 1
C C5 0.71013(14) 0.13949(12) 0.12604(18) 0.0344(5) Uani d . 1 1
H H5A 0.7050 0.1723 0.0623 0.052 Uiso calc R 1 1
H H5B 0.7767 0.1140 0.1307 0.052 Uiso calc R 1 1
H H5C 0.6994 0.1769 0.1851 0.052 Uiso calc R 1 1
C C6 0.62944(15) -0.16046(12) 0.13966(17) 0.0329(5) Uani d . 1 1
H H6A 0.6593 -0.1777 0.0741 0.049 Uiso calc R 1 1
H H6B 0.5725 -0.1973 0.1554 0.049 Uiso calc R 1 1
H H6C 0.6794 -0.1652 0.1945 0.049 Uiso calc R 1 1
C C7 0.28582(12) 0.00923(11) 0.12190(13) 0.0230(4) Uani d . 1 1
H H7 0.2925 -0.0506 0.1257 0.028 Uiso calc R 1 1
C C8 0.18734(13) 0.04871(11) 0.11802(13) 0.0221(4) Uani d . 1 1
C C9 0.09840(14) 0.00262(12) 0.12149(15) 0.0281(4) Uani d . 1 1
H H9 0.1001 -0.0572 0.1288 0.034 Uiso calc R 1 1
C C10 0.00810(15) 0.04423(13) 0.11423(16) 0.0332(5) Uani d . 1 1
H H10 -0.0525 0.0130 0.1171 0.040 Uiso calc R 1 1
C C11 0.00552(15) 0.13148(13) 0.10267(17) 0.0368(5) Uani d . 1 1
H H11 -0.0564 0.1603 0.0951 0.044 Uiso calc R 1 1
C C12 0.09408(14) 0.17558(12) 0.10235(16) 0.0315(5) Uani d . 1 1
H H12 0.0938 0.2355 0.0967 0.038 Uiso calc R 1 1
Cl Cl1 0.31571(3) 0.28729(3) 0.11637(4) 0.03282(15) Uani d . 1 1
O O90 0.39829(14) 0.33807(11) 0.34015(17) 0.0472(4) Uani d . 1 1
H H901 0.350(2) 0.373(2) 0.359(2) 0.063(8) Uiso d . 1 1
H H902 0.393(2) 0.326(2) 0.279(3) 0.082(12) Uiso d . 1 1

loop_
_atom_site_aniso_label
_atom_site_aniso_U_11
_atom_site_aniso_U_22
_atom_site_aniso_U_33
_atom_site_aniso_U_12
_atom_site_aniso_U_13
_atom_site_aniso_U_23
O1 0.0182(6) 0.0340(7) 0.0406(8) 0.0043(5) 0.0002(6) 0.0034(7)
O2 0.0245(7) 0.0204(6) 0.0397(8) -0.0011(5) 0.0006(6) -0.0014(6)
N1 0.0162(7) 0.0237(7) 0.0267(8) -0.0009(6) 0.0007(6) 0.0023(7)
N2 0.0199(7) 0.0202(7) 0.0271(8) 0.0037(6) 0.0004(6) 0.0006(6)
N3 0.0189(7) 0.0230(7) 0.0184(7) 0.0015(6) 0.0006(6) -0.0013(6)
N4 0.0205(8) 0.0209(7) 0.0366(9) -0.0011(6) 0.0005(7) 0.0001(7)
N5 0.0193(7) 0.0204(7) 0.0342(9) -0.0008(6) -0.0009(7) -0.0007(7)
C1 0.0183(8) 0.0210(8) 0.0187(8) 0.0012(6) -0.0001(7) 0.0005(7)
C2 0.0185(8) 0.0250(8) 0.0170(8) 0.0026(7) 0.0005(7) 0.0010(7)
C3 0.0219(8) 0.0280(9) 0.0174(9) 0.0035(7) 0.0005(7) 0.0019(8)
C4 0.0207(8) 0.0224(8) 0.0183(8) 0.0021(7) 0.0002(7) -0.0001(7)
C5 0.0192(9) 0.0264(10) 0.0575(14) -0.0036(7) 0.0026(9) 0.0057(10)
C6 0.0263(9) 0.0220(9) 0.0505(13) 0.0058(7) -0.0019(9) -0.0013(9)
C7 0.0218(8) 0.0227(8) 0.0244(9) 0.0020(7) -0.0001(8) -0.0010(7)
C8 0.0213(8) 0.0220(8) 0.0229(9) 0.0010(7) -0.0018(7) -0.0020(7)
C9 0.0252(9) 0.0220(8) 0.0370(11) -0.0016(7) -0.0011(9) -0.0005(8)
C10 0.0210(9) 0.0332(10) 0.0455(12) -0.0050(8) 0.0005(9) -0.0027(10)
C11 0.0202(9) 0.0298(10) 0.0603(15) 0.0047(8) -0.0007(9) -0.0005(10)
C12 0.0260(9) 0.0218(9) 0.0467(13) 0.0033(8) 0.0011(9) -0.0006(8)
Cl1 0.0254(2) 0.0196(2) 0.0535(3) 0.00017(17) -0.0032(2) -0.0015(2)
O90 0.0466(10) 0.0376(9) 0.0575(12) 0.0172(8) -0.0031(9) -0.0016(8)

loop_
_atom_type_symbol
_atom_type_description
_atom_type_scat_dispersion_real
_atom_type_scat_dispersion_imag
_atom_type_scat_source
C C 0.0033 0.0016 'International Tables Vol C Tables 4.2.6.8 and 6.1.1.4'
H H 0.0000 0.0000 'International Tables Vol C Tables 4.2.6.8 and 6.1.1.4'
Cl Cl 0.1484 0.1585 'International Tables Vol C Tables 4.2.6.8 and 6.1.1.4'
N N 0.0061 0.0033 'International Tables Vol C Tables 4.2.6.8 and 6.1.1.4'
O O 0.0106 0.0060 'International Tables Vol C Tables 4.2.6.8 and 6.1.1.4'

loop_
_geom_angle_atom_site_label_1
_geom_angle_atom_site_label_2
_geom_angle_atom_site_label_3
_geom_angle
C2 N1 C3 122.87(15)
C2 N1 C5 119.47(15)
C3 N1 C5 117.66(14)
C3 N2 C4 125.03(14)
C3 N2 C6 117.05(14)
C4 N2 C6 117.90(14)
C7 N3 C1 125.19(15)
C2 N4 H741 125.9(15)
C2 N4 H742 119.3(14)
H741 N4 H742 114(2)
C12 N5 C8 123.66(16)
C12 N5 H751 114.9(14)
C8 N5 H751 121.4(14)
N3 C1 C2 115.66(15)
N3 C1 C4 124.67(15)
C2 C1 C4 119.67(15)
N4 C2 N1 118.34(16)
N4 C2 C1 121.85(15)
N1 C2 C1 119.81(15)
O1 C3 N2 122.31(16)
O1 C3 N1 120.87(16)
N2 C3 N1 116.82(15)
O2 C4 N2 119.19(15)
O2 C4 C1 125.12(16)
N2 C4 C1 115.68(15)
N1 C5 H5A 109.5
N1 C5 H5B 109.5
H5A C5 H5B 109.5
N1 C5 H5C 109.5
H5A C5 H5C 109.5
H5B C5 H5C 109.5
N2 C6 H6A 109.5
N2 C6 H6B 109.5
H6A C6 H6B 109.5
N2 C6 H6C 109.5
H6A C6 H6C 109.5
H6B C6 H6C 109.5
N3 C7 C8 118.36(16)
N3 C7 H7 120.8
C8 C7 H7 120.8
N5 C8 C9 117.73(16)
N5 C8 C7 119.18(16)
C9 C8 C7 123.09(16)
C10 C9 C8 119.75(17)
C10 C9 H9 120.1
C8 C9 H9 120.1
C9 C10 C11 120.20(18)
C9 C10 H10 119.9
C11 C10 H10 119.9
C12 C11 C10 118.85(18)
C12 C11 H11 120.6
C10 C11 H11 120.6
N5 C12 C11 119.75(18)
N5 C12 H12 120.1
C11 C12 H12 120.1
H901 O90 H902 111(3)

loop_
_geom_bond_atom_site_label_1
_geom_bond_atom_site_label_2
_geom_bond_distance
O1 C3 1.225(2)
O2 C4 1.225(2)
N1 C2 1.372(2)
N1 C3 1.388(2)
N1 C5 1.474(2)
N2 C3 1.361(2)
N2 C4 1.415(2)
N2 C6 1.470(2)
N3 C7 1.291(2)
N3 C1 1.377(2)
N4 C2 1.321(2)
N4 H741 0.82(2)
N4 H742 0.94(2)
N5 C12 1.338(2)
N5 C8 1.350(2)
N5 H751 0.90(2)
C1 C2 1.407(2)
C1 C4 1.437(2)
C5 H5A 0.9800
C5 H5B 0.9800
C5 H5C 0.9800
C6 H6A 0.9800
C6 H6B 0.9800
C6 H6C 0.9800
C7 C8 1.459(2)
C7 H7 0.9500
C8 C9 1.396(2)
C9 C10 1.379(3)
C9 H9 0.9500
C10 C11 1.387(3)
C10 H10 0.9500
C11 C12 1.374(3)
C11 H11 0.9500
C12 H12 0.9500
O90 H901 0.89(3)
O90 H902 0.82(3)

loop_
_geom_hbond_atom_site_label_D
_geom_hbond_atom_site_label_H
_geom_hbond_atom_site_label_A
_geom_hbond_site_symmetry_A
_geom_hbond_distance_DH
_geom_hbond_distance_HA
_geom_hbond_distance_DA
_geom_hbond_angle_DHA
N4 H741 O90 4_655 0.82(2) 2.12(2) 2.901(2) 158(2)
N4 H742 Cl1 . 0.94(2) 2.29(2) 3.1565(16) 153(2)
N5 H751 Cl1 . 0.90(2) 2.19(2) 3.0255(16) 155(2)
O90 H901 O1 6_566 0.89(3) 2.01(3) 2.874(2) 164(3)
O90 H902 Cl1 . 0.82(3) 2.43(3) 3.213(2) 159(3)
C5 H5A Cl1 3 0.98 2.83 3.642(2) 141.1
C9 H9 Cl1 7_655 0.95 2.71 3.5912(19) 155.0
C10 H10 O1 1_455 0.95 2.65 3.564(2) 162.8
C12 H12 O2 7_665 0.95 2.37 3.294(2) 164.2

loop_
_geom_torsion_atom_site_label_1
_geom_torsion_atom_site_label_2
_geom_torsion_atom_site_label_3
_geom_torsion_atom_site_label_4
_geom_torsion
C7 N3 C1 C2 -178.39(16)
C7 N3 C1 C4 1.2(3)
C3 N1 C2 N4 -179.57(16)
C5 N1 C2 N4 0.3(3)
C3 N1 C2 C1 0.2(3)
C5 N1 C2 C1 -179.93(17)
N3 C1 C2 N4 -0.9(2)
C4 C1 C2 N4 179.47(17)
N3 C1 C2 N1 179.36(15)
C4 C1 C2 N1 -0.3(2)
C4 N2 C3 O1 -176.43(17)
C6 N2 C3 O1 1.8(3)
C4 N2 C3 N1 3.9(3)
C6 N2 C3 N1 -177.86(16)
C2 N1 C3 O1 178.46(16)
C5 N1 C3 O1 -1.4(3)
C2 N1 C3 N2 -1.9(3)
C5 N1 C3 N2 178.23(16)
C3 N2 C4 O2 176.49(17)
C6 N2 C4 O2 -1.7(3)
C3 N2 C4 C1 -4.0(3)
C6 N2 C4 C1 177.82(16)
N3 C1 C4 O2 1.9(3)
C2 C1 C4 O2 -178.50(17)
N3 C1 C4 N2 -177.63(15)
C2 C1 C4 N2 2.0(2)
C1 N3 C7 C8 -179.65(15)
C12 N5 C8 C9 -2.0(3)
C12 N5 C8 C7 177.56(18)
N3 C7 C8 N5 1.6(3)
N3 C7 C8 C9 -178.81(17)
N5 C8 C9 C10 1.6(3)
C7 C8 C9 C10 -177.98(18)
C8 C9 C10 C11 0.5(3)
C9 C10 C11 C12 -2.3(3)
C8 N5 C12 C11 0.3(3)
C10 C11 C12 N5 1.9(3)

loop_
_cod_related_entry_id
_cod_related_entry_database
_cod_related_entry_code
1 ChemSpider 30656920
